data_2214733
loop_
_publ_author_name
'Ghulam Qadeer'
'Nasim Hasan Rama'
'Muhammad Azaad Malik'
'Javeed Akhtar'
'Madeleine Helliwell'

_publ_contact_author_address
;
DEPARTMENT OF CHEMISTRY,
QUAID-I-AZAM UNIVERSITY,
ISLAMABAD 45320,
PAKISTAN
;
_publ_contact_author_email nasimhrama@yahoo.com
_publ_contact_author_fax 92-51-2873869
_publ_contact_author_name ' Nasim Hasan Rama'
_publ_contact_author_phone 92-51-2211034
_publ_section_title
;
 3-(3,4,5-Trimethoxyphenyl)-1<i>H</i>-isochromen-1-one
;
_journal_coeditor_code HK2289
_journal_date_accepted 2007-07-05
_journal_date_recd_electronic 2007-07-04
_journal_issue 8
_journal_name_full 'Acta Crystallographica Section E'
_journal_page_first o3447
_journal_page_last o3447
_journal_paper_category QO
_journal_paper_doi 10.1107/S1600536807032783
_journal_volume 63
_journal_year 2007
_chemical_formula_iupac 'C18 H16 O5'
_chemical_formula_moiety 'C18 H16 O5'
_chemical_formula_sum 'C18 H16 O5'
_chemical_formula_weight 312.31
_chemical_melting_point 437.0(10)
_chemical_name_common 3-(3,4,5-Trimethoxyphenyl)isocoumarin
_chemical_name_systematic
;
 3-(3,4,5-trimethoxyphenyl)-1H-isochromen-1-one
;
_space_group_IT_number 14
_symmetry_cell_setting monoclinic
_symmetry_space_group_name_Hall '-P 2yn'
_symmetry_space_group_name_H-M 'P 1 21/n 1'
_atom_sites_solution_hydrogens geom
_atom_sites_solution_primary direct
_atom_sites_solution_secondary difmap
_audit_creation_method SHELXL-97
_cell_angle_alpha 90.00
_cell_angle_beta 100.592(2)
_cell_angle_gamma 90.00
_cell_formula_units_Z 4
_cell_length_a 9.1496(11)
_cell_length_b 12.8426(15)
_cell_length_c 12.6835(14)
_cell_measurement_reflns_used 2460
_cell_measurement_temperature 100(2)
_cell_measurement_theta_max 26.30
_cell_measurement_theta_min 2.28
_cell_volume 1465.0(3)
_computing_cell_refinement 'SAINT (Bruker, 1999)'
_computing_data_collection 'SMART (Bruker, 1998)'
_computing_data_reduction SAINT
_computing_molecular_graphics 'SHELXTL (Bruker, 1999)'
_computing_publication_material SHELXTL
_computing_structure_refinement 'SHELXL97 (Sheldrick, 1997)'
_computing_structure_solution 'SHELXS97 (Sheldrick, 1997)'
_diffrn_ambient_temperature 100(2)
_diffrn_measured_fraction_theta_full 0.995
_diffrn_measured_fraction_theta_max 0.995
_diffrn_measurement_device_type 'Bruker CCD area-detector diffractometer'
_diffrn_measurement_method '\f and \w scans'
_diffrn_radiation_monochromator graphite
_diffrn_radiation_source 'fine-focus sealed tube'
_diffrn_radiation_type MoK\a
_diffrn_radiation_wavelength 0.71073
_diffrn_reflns_av_R_equivalents 0.0365
_diffrn_reflns_av_sigmaI/netI 0.0440
_diffrn_reflns_limit_h_max 11
_diffrn_reflns_limit_h_min -7
_diffrn_reflns_limit_k_max 16
_diffrn_reflns_limit_k_min -13
_diffrn_reflns_limit_l_max 10
_diffrn_reflns_limit_l_min -15
_diffrn_reflns_number 8307
_diffrn_reflns_theta_full 26.40
_diffrn_reflns_theta_max 26.40
_diffrn_reflns_theta_min 2.28
_exptl_absorpt_coefficient_mu 0.104
_exptl_absorpt_correction_type none
_exptl_crystal_colour colorless
_exptl_crystal_density_diffrn 1.416
_exptl_crystal_density_method 'not measured'
_exptl_crystal_description irregular
_exptl_crystal_F_000 656
_exptl_crystal_size_max 0.60
_exptl_crystal_size_mid 0.50
_exptl_crystal_size_min 0.40
_refine_diff_density_max 0.337
_refine_diff_density_min -0.174
_refine_ls_extinction_method none
_refine_ls_goodness_of_fit_ref 1.048
_refine_ls_hydrogen_treatment constr
_refine_ls_matrix_type full
_refine_ls_number_parameters 211
_refine_ls_number_reflns 2994
_refine_ls_number_restraints 0
_refine_ls_restrained_S_all 1.048
_refine_ls_R_factor_all 0.0597
_refine_ls_R_factor_gt 0.0444
_refine_ls_shift/su_max 0.000
_refine_ls_shift/su_mean 0.000
_refine_ls_structure_factor_coef Fsqd
_refine_ls_weighting_details 'calc w=1/[\s^2^(Fo^2^)+(0.0558P)^2^+0.0317P] where P=(Fo^2^+2Fc^2^)/3'
_refine_ls_weighting_scheme calc
_refine_ls_wR_factor_gt 0.1094
_refine_ls_wR_factor_ref 0.1148
_reflns_number_gt 2278
_reflns_number_total 2994
_reflns_threshold_expression I>2\s(I)
_cod_data_source_file hk2289.cif
_cod_data_source_block I
_cod_original_sg_symbol_H-M 'P 21/n'
_cod_database_code 2214733
_cod_database_fobs_code 2214733

loop_
_symmetry_equiv_pos_as_xyz
'x, y, z'
'-x+1/2, y+1/2, -z+1/2'
'-x, -y, -z'
'x-1/2, -y-1/2, z-1/2'

loop_
_atom_site_type_symbol
_atom_site_label
_atom_site_fract_x
_atom_site_fract_y
_atom_site_fract_z
_atom_site_U_iso_or_equiv
_atom_site_adp_type
_atom_site_calc_flag
_atom_site_refinement_flags
_atom_site_occupancy
O O1 0.06795(13) -0.09566(8) 0.90108(9) 0.0233(3) Uani d . 1
O O2 -0.02138(14) -0.25646(9) 0.89341(10) 0.0318(3) Uani d . 1
O O3 0.48183(13) 0.05277(9) 1.16745(9) 0.0260(3) Uani d . 1
O O4 0.49911(13) 0.25376(9) 1.12205(9) 0.0257(3) Uani d . 1
O O5 0.33372(14) 0.33656(9) 0.94506(9) 0.0276(3) Uani d . 1
C C1 0.07078(19) 0.00454(12) 0.86049(13) 0.0219(4) Uani d . 1
C C2 -0.02265(19) 0.03254(13) 0.77178(14) 0.0242(4) Uani d . 1
H H2 -0.0177 0.1011 0.7446 0.029 Uiso calc R 1
C C3 -0.13180(19) -0.03967(13) 0.71586(13) 0.0224(4) Uani d . 1
C C4 -0.2329(2) -0.01390(14) 0.62211(14) 0.0270(4) Uani d . 1
H H4 -0.2305 0.0535 0.5916 0.032 Uiso calc R 1
C C5 -0.33525(19) -0.08564(14) 0.57447(13) 0.0257(4) Uani d . 1
H H5 -0.4019 -0.0680 0.5104 0.031 Uiso calc R 1
C C6 -0.34238(19) -0.18538(14) 0.61976(14) 0.0266(4) Uani d . 1
H H6 -0.4145 -0.2343 0.5868 0.032 Uiso calc R 1
C C7 -0.24555(19) -0.21133(13) 0.71088(14) 0.0246(4) Uani d . 1
H H7 -0.2511 -0.2781 0.7420 0.029 Uiso calc R 1
C C8 -0.13848(19) -0.14039(13) 0.75854(13) 0.0226(4) Uani d . 1
C C9 -0.03234(19) -0.17074(13) 0.85328(14) 0.0241(4) Uani d . 1
C C10 0.18687(19) 0.06831(13) 0.92672(13) 0.0211(4) Uani d . 1
C C11 0.27868(19) 0.02571(13) 1.01638(13) 0.0222(4) Uani d . 1
H H11 0.2680 -0.0453 1.0345 0.027 Uiso calc R 1
C C12 0.38595(19) 0.08734(13) 1.07925(13) 0.0216(4) Uani d . 1
C C13 0.39979(18) 0.19212(13) 1.05433(13) 0.0220(4) Uani d . 1
C C14 0.30928(19) 0.23387(12) 0.96341(14) 0.0222(4) Uani d . 1
C C15 0.20359(19) 0.17299(13) 0.89984(14) 0.0232(4) Uani d . 1
H H15 0.1425 0.2020 0.8382 0.028 Uiso calc R 1
C C16 0.4738(2) -0.05468(13) 1.19420(14) 0.0276(4) Uani d . 1
H H16A 0.3743 -0.0704 1.2083 0.041 Uiso calc R 1
H H16B 0.5481 -0.0700 1.2584 0.041 Uiso calc R 1
H H16C 0.4933 -0.0975 1.1343 0.041 Uiso calc R 1
C C17 0.6300(2) 0.27931(15) 1.08026(15) 0.0326(5) Uani d . 1
H H17A 0.6817 0.2151 1.0669 0.049 Uiso calc R 1
H H17B 0.6961 0.3223 1.1324 0.049 Uiso calc R 1
H H17C 0.6018 0.3179 1.0129 0.049 Uiso calc R 1
C C18 0.2489(2) 0.38220(13) 0.85078(15) 0.0319(5) Uani d . 1
H H18A 0.2674 0.3443 0.7875 0.048 Uiso calc R 1
H H18B 0.2782 0.4552 0.8459 0.048 Uiso calc R 1
H H18C 0.1429 0.3785 0.8542 0.048 Uiso calc R 1

loop_
_atom_site_aniso_label
_atom_site_aniso_U_11
_atom_site_aniso_U_22
_atom_site_aniso_U_33
_atom_site_aniso_U_12
_atom_site_aniso_U_13
_atom_site_aniso_U_23
O1 0.0270(7) 0.0168(6) 0.0253(6) -0.0011(5) 0.0024(5) 0.0009(5)
O2 0.0363(8) 0.0227(7) 0.0328(7) -0.0039(6) -0.0033(6) 0.0045(5)
O3 0.0300(7) 0.0209(7) 0.0266(7) -0.0029(5) 0.0038(5) -0.0007(5)
O4 0.0275(7) 0.0243(7) 0.0275(7) -0.0071(5) 0.0105(6) -0.0039(5)
O5 0.0334(8) 0.0176(6) 0.0320(7) -0.0035(5) 0.0062(6) 0.0003(5)
C1 0.0238(10) 0.0174(9) 0.0270(10) 0.0002(7) 0.0108(8) -0.0006(7)
C2 0.0266(10) 0.0183(9) 0.0298(10) 0.0007(7) 0.0104(8) 0.0019(7)
C3 0.0230(9) 0.0226(9) 0.0231(9) 0.0026(7) 0.0078(7) -0.0016(7)
C4 0.0296(10) 0.0246(10) 0.0271(10) 0.0042(8) 0.0061(8) 0.0014(7)
C5 0.0223(10) 0.0320(10) 0.0221(9) 0.0033(8) 0.0024(7) -0.0030(8)
C6 0.0214(9) 0.0319(10) 0.0273(9) 0.0009(8) 0.0067(8) -0.0077(8)
C7 0.0250(10) 0.0232(10) 0.0269(10) 0.0018(7) 0.0086(8) -0.0021(7)
C8 0.0212(9) 0.0232(9) 0.0247(9) 0.0002(7) 0.0076(7) -0.0032(7)
C9 0.0229(9) 0.0215(10) 0.0287(10) -0.0013(7) 0.0066(8) -0.0016(8)
C10 0.0220(9) 0.0196(9) 0.0236(9) 0.0006(7) 0.0091(7) -0.0028(7)
C11 0.0254(10) 0.0169(9) 0.0272(9) -0.0008(7) 0.0122(8) -0.0021(7)
C12 0.0235(9) 0.0238(10) 0.0194(8) 0.0021(7) 0.0086(7) -0.0011(7)
C13 0.0229(9) 0.0208(9) 0.0244(9) -0.0045(7) 0.0100(7) -0.0065(7)
C14 0.0265(10) 0.0169(9) 0.0261(9) 0.0008(7) 0.0126(8) -0.0016(7)
C15 0.0229(9) 0.0221(9) 0.0260(9) 0.0020(7) 0.0086(8) -0.0002(7)
C16 0.0333(11) 0.0204(9) 0.0284(10) 0.0005(8) 0.0041(8) 0.0006(7)
C17 0.0261(10) 0.0366(11) 0.0364(11) -0.0061(8) 0.0093(9) -0.0020(8)
C18 0.0359(11) 0.0230(10) 0.0370(11) -0.0028(8) 0.0070(9) 0.0061(8)

loop_
_atom_type_symbol
_atom_type_description
_atom_type_scat_dispersion_real
_atom_type_scat_dispersion_imag
_atom_type_scat_source
C C 0.0033 0.0016 'International Tables Vol C Tables 4.2.6.8 and 6.1.1.4'
H H 0.0000 0.0000 'International Tables Vol C Tables 4.2.6.8 and 6.1.1.4'
O O 0.0106 0.0060 'International Tables Vol C Tables 4.2.6.8 and 6.1.1.4'

loop_
_geom_angle_atom_site_label_1
_geom_angle_atom_site_label_2
_geom_angle_atom_site_label_3
_geom_angle
C1 O1 C9 122.47(13)
C12 O3 C16 117.18(13)
C13 O4 C17 113.61(13)
C14 O5 C18 117.34(13)
C2 C1 O1 120.73(15)
C2 C1 C10 127.91(16)
O1 C1 C10 111.35(14)
C1 C2 C3 121.23(16)
C1 C2 H2 119.4
C3 C2 H2 119.4
C4 C3 C8 118.25(16)
C4 C3 C2 123.42(16)
C8 C3 C2 118.33(15)
C5 C4 C3 120.28(17)
C5 C4 H4 119.9
C3 C4 H4 119.9
C4 C5 C6 120.63(16)
C4 C5 H5 119.7
C6 C5 H5 119.7
C7 C6 C5 119.76(17)
C7 C6 H6 120.1
C5 C6 H6 120.1
C6 C7 C8 120.29(17)
C6 C7 H7 119.9
C8 C7 H7 119.9
C7 C8 C3 120.75(15)
C7 C8 C9 119.59(15)
C3 C8 C9 119.66(15)
O2 C9 O1 116.78(15)
O2 C9 C8 125.70(16)
O1 C9 C8 117.50(15)
C11 C10 C15 119.86(16)
C11 C10 C1 120.59(15)
C15 C10 C1 119.55(15)
C12 C11 C10 119.96(15)
C12 C11 H11 120.0
C10 C11 H11 120.0
O3 C12 C11 124.38(15)
O3 C12 C13 115.41(15)
C11 C12 C13 120.20(15)
O4 C13 C12 119.33(15)
O4 C13 C14 121.09(15)
C12 C13 C14 119.54(15)
O5 C14 C15 124.49(15)
O5 C14 C13 114.88(15)
C15 C14 C13 120.63(15)
C14 C15 C10 119.77(16)
C14 C15 H15 120.1
C10 C15 H15 120.1
O3 C16 H16A 109.5
O3 C16 H16B 109.5
H16A C16 H16B 109.5
O3 C16 H16C 109.5
H16A C16 H16C 109.5
H16B C16 H16C 109.5
O4 C17 H17A 109.5
O4 C17 H17B 109.5
H17A C17 H17B 109.5
O4 C17 H17C 109.5
H17A C17 H17C 109.5
H17B C17 H17C 109.5
O5 C18 H18A 109.5
O5 C18 H18B 109.5
H18A C18 H18B 109.5
O5 C18 H18C 109.5
H18A C18 H18C 109.5
H18B C18 H18C 109.5

loop_
_geom_bond_atom_site_label_1
_geom_bond_atom_site_label_2
_geom_bond_distance
O1 C1 1.3880(19)
O1 C9 1.391(2)
O2 C9 1.209(2)
O3 C12 1.363(2)
O3 C16 1.426(2)
O4 C13 1.3796(19)
O4 C17 1.434(2)
O5 C14 1.3648(19)
O5 C18 1.426(2)
C1 C2 1.331(2)
C1 C10 1.475(2)
C2 C3 1.449(2)
C2 H2 0.9500
C3 C4 1.405(2)
C3 C8 1.408(2)
C4 C5 1.372(2)
C4 H4 0.9500
C5 C6 1.410(2)
C5 H5 0.9500
C6 C7 1.362(2)
C6 H6 0.9500
C7 C8 1.392(2)
C7 H7 0.9500
C8 C9 1.453(2)
C10 C11 1.395(2)
C10 C15 1.402(2)
C11 C12 1.392(2)
C11 H11 0.9500
C12 C13 1.393(2)
C13 C14 1.397(2)
C14 C15 1.382(2)
C15 H15 0.9500
C16 H16A 0.9800
C16 H16B 0.9800
C16 H16C 0.9800
C17 H17A 0.9800
C17 H17B 0.9800
C17 H17C 0.9800
C18 H18A 0.9800
C18 H18B 0.9800
C18 H18C 0.9800

loop_
_geom_torsion_atom_site_label_1
_geom_torsion_atom_site_label_2
_geom_torsion_atom_site_label_3
_geom_torsion_atom_site_label_4
_geom_torsion
C9 O1 C1 C2 -1.0(2)
C9 O1 C1 C10 179.63(14)
O1 C1 C2 C3 1.1(3)
C10 C1 C2 C3 -179.65(16)
C1 C2 C3 C4 179.91(17)
C1 C2 C3 C8 0.9(3)
C8 C3 C4 C5 0.2(3)
C2 C3 C4 C5 -178.76(16)
C3 C4 C5 C6 1.2(3)
C4 C5 C6 C7 -0.9(3)
C5 C6 C7 C8 -0.9(3)
C6 C7 C8 C3 2.3(3)
C6 C7 C8 C9 -177.59(16)
C4 C3 C8 C7 -2.0(3)
C2 C3 C8 C7 177.06(16)
C4 C3 C8 C9 177.94(16)
C2 C3 C8 C9 -3.0(2)
C1 O1 C9 O2 177.54(15)
C1 O1 C9 C8 -1.1(2)
C7 C8 C9 O2 4.5(3)
C3 C8 C9 O2 -175.39(17)
C7 C8 C9 O1 -176.98(15)
C3 C8 C9 O1 3.1(2)
C2 C1 C10 C11 -178.24(17)
O1 C1 C10 C11 1.1(2)
C2 C1 C10 C15 2.5(3)
O1 C1 C10 C15 -178.16(14)
C15 C10 C11 C12 0.4(2)
C1 C10 C11 C12 -178.83(15)
C16 O3 C12 C11 2.1(2)
C16 O3 C12 C13 -178.50(15)
C10 C11 C12 O3 -179.23(15)
C10 C11 C12 C13 1.4(3)
C17 O4 C13 C12 106.40(17)
C17 O4 C13 C14 -75.9(2)
O3 C12 C13 O4 -4.2(2)
C11 C12 C13 O4 175.20(15)
O3 C12 C13 C14 178.08(15)
C11 C12 C13 C14 -2.5(2)
C18 O5 C14 C15 -3.2(2)
C18 O5 C14 C13 177.38(15)
O4 C13 C14 O5 3.6(2)
C12 C13 C14 O5 -178.75(14)
O4 C13 C14 C15 -175.88(14)
C12 C13 C14 C15 1.8(2)
O5 C14 C15 C10 -179.39(16)
C13 C14 C15 C10 0.0(2)
C11 C10 C15 C14 -1.1(2)
C1 C10 C15 C14 178.13(15)

loop_
_cod_related_entry_id
_cod_related_entry_database
_cod_related_entry_code
1 ChemSpider 8814190
